data_7220062
loop_
_publ_author_name
'Poomathi, Nataraj'
'Mayakrishnan, Sivakalai'
'Muralidharan, Doraiswamy'
'Srinivasan, Rajagopal'
'Perumal, Paramasivan T.'

_publ_section_title
;
 Reaction of isatins with 6-amino uracils and isoxazoles: isatin
 ring-opening vs. annulations and regioselective synthesis of isoxazole
 fused quinoline scaffolds in water
;
_journal_issue 6
_journal_name_full 'Green Chem.'
_journal_page_first 3362
_journal_paper_doi 10.1039/C5GC00006H
_journal_volume 17
_journal_year 2015
_chemical_formula_sum 'C22 H16 F N5 O3'
_chemical_formula_weight 417.40
_chemical_melting_point 340
_chemical_name_common 'quinoline fused isoxazole'
_chemical_name_systematic quinoline
_space_group_crystal_system monoclinic
_space_group_IT_number 14
_space_group_name_Hall '-P 2ybc'
_space_group_name_H-M_alt 'P 1 21/c 1'
_symmetry_space_group_name_Hall '-P 2ybc'
_symmetry_space_group_name_H-M 'P 1 21/c 1'
_atom_sites_solution_hydrogens mixed
_audit_block_doi 10.5517/cc13888x
_audit_creation_method SHELXL-2013
_audit_update_record
;
2014-08-24 deposited with the CCDC.
2015-04-08 downloaded from the CCDC.
;
_cell_angle_alpha 90
_cell_angle_beta 91.8261(12)
_cell_angle_gamma 90
_cell_formula_units_Z 4
_cell_length_a 13.3119(5)
_cell_length_b 10.7033(4)
_cell_length_c 13.8141(4)
_cell_measurement_reflns_used 5199
_cell_measurement_temperature 296(2)
_cell_measurement_theta_max 27.91
_cell_measurement_theta_min 2.41
_cell_volume 1967.25(12)
_computing_cell_refinement 'Bruker SAINT'
_computing_data_collection 'Bruker APEX2'
_computing_data_reduction 'Bruker SAINT'
_computing_molecular_graphics 'Bruker SHELXTL'
_computing_publication_material 'Bruker SHELXTL'
_computing_structure_refinement 'SHELXL-2013 (Sheldrick, 2013)'
_computing_structure_solution 'SHELXS-97 (Sheldrick 2008)'
_diffrn_ambient_temperature 296(2)
_diffrn_measured_fraction_theta_full 0.973
_diffrn_measured_fraction_theta_max 1.000
_diffrn_measurement_device_type 'Bruker APEX-II CCD'
_diffrn_measurement_method '\f and \w scans'
_diffrn_radiation_type MoK\a
_diffrn_radiation_wavelength 0.71073
_diffrn_reflns_av_R_equivalents 0.0214
_diffrn_reflns_av_unetI/netI 0.0204
_diffrn_reflns_Laue_measured_fraction_full 0.973
_diffrn_reflns_Laue_measured_fraction_max 1.000
_diffrn_reflns_limit_h_max 15
_diffrn_reflns_limit_h_min -15
_diffrn_reflns_limit_k_max 11
_diffrn_reflns_limit_k_min -12
_diffrn_reflns_limit_l_max 16
_diffrn_reflns_limit_l_min -16
_diffrn_reflns_number 14836
_diffrn_reflns_point_group_measured_fraction_full 0.973
_diffrn_reflns_point_group_measured_fraction_max 1.000
_diffrn_reflns_theta_full 25.242
_diffrn_reflns_theta_max 24.999
_diffrn_reflns_theta_min 2.408
_exptl_absorpt_coefficient_mu 0.104
_exptl_absorpt_correction_type none
_exptl_crystal_colour yellow
_exptl_crystal_density_diffrn 1.409
_exptl_crystal_description rectangular
_exptl_crystal_F_000 864
_exptl_crystal_recrystallization_method 'Re-crystallisation from solvent: DMSO-D6, DMF'
_exptl_crystal_size_max 0.350
_exptl_crystal_size_mid 0.200
_exptl_crystal_size_min 0.160
_refine_diff_density_max 0.160
_refine_diff_density_min -0.170
_refine_diff_density_rms 0.036
_refine_ls_extinction_method none
_refine_ls_goodness_of_fit_ref 1.032
_refine_ls_hydrogen_treatment mixed
_refine_ls_matrix_type full
_refine_ls_number_parameters 290
_refine_ls_number_reflns 3469
_refine_ls_number_restraints 0
_refine_ls_restrained_S_all 1.032
_refine_ls_R_factor_all 0.0512
_refine_ls_R_factor_gt 0.0373
_refine_ls_shift/su_max 0.000
_refine_ls_shift/su_mean 0.000
_refine_ls_structure_factor_coef Fsqd
_refine_ls_weighting_details 'w=1/[\s^2^(Fo^2^)+(0.0496P)^2^+0.6326P] where P=(Fo^2^+2Fc^2^)/3'
_refine_ls_weighting_scheme calc
_refine_ls_wR_factor_gt 0.0934
_refine_ls_wR_factor_ref 0.1036
_reflns_Friedel_coverage 0.000
_reflns_number_gt 2750
_reflns_number_total 3469
_reflns_threshold_expression 'I > 2\s(I)'
_cod_data_source_file c5gc00006h2.cif
_cod_data_source_block spiro
_cod_depositor_comments 'Adding full bibliography for 7220062--7220063.cif.'
_cod_database_code 7220062
_shelx_space_group_comment
; 
The symmetry employed for this shelxl refinement is uniquely defined 
by the following loop, which should always be used as a source of 
symmetry information in preference to the above space-group names. 
They are only intended as comments. 
;
_shelx_estimated_absorpt_t_min 0.965
_shelx_estimated_absorpt_t_max 0.984
_shelxl_version_number 2013-4

loop_
_space_group_symop_operation_xyz
'x, y, z'
'-x, y+1/2, -z+1/2'
'-x, -y, -z'
'x, -y-1/2, z-1/2'

loop_
_atom_site_label
_atom_site_type_symbol
_atom_site_fract_x
_atom_site_fract_y
_atom_site_fract_z
_atom_site_U_iso_or_equiv
_atom_site_adp_type
_atom_site_occupancy
_atom_site_site_symmetry_order
_atom_site_calc_flag
_atom_site_refinement_flags_posn
_atom_site_refinement_flags_adp
C1 C -0.10316(13) 0.1159(2) -0.20037(13) 0.0452(5) Uani 1 1 d . .
H1 H -0.1357 0.0488 -0.2304 0.054 Uiso 1 1 calc R U
C2 C -0.14066(14) 0.2325(2) -0.21218(14) 0.0511(5) Uani 1 1 d . .
H2 H -0.1983 0.2460 -0.2506 0.061 Uiso 1 1 calc R U
C3 C -0.09197(13) 0.33208(19) -0.16613(13) 0.0444(5) Uani 1 1 d . .
C4 C -0.00656(12) 0.32005(17) -0.11190(12) 0.0375(4) Uani 1 1 d . .
H4 H 0.0237 0.3895 -0.0829 0.045 Uiso 1 1 calc R U
C5 C 0.03628(12) 0.19960(15) -0.09985(10) 0.0293(4) Uani 1 1 d . .
C6 C 0.12816(11) 0.18127(15) -0.04617(10) 0.0272(4) Uani 1 1 d . .
C7 C 0.16130(11) 0.05869(15) -0.04051(10) 0.0285(4) Uani 1 1 d . .
C8 C 0.24750(12) -0.00742(16) -0.00028(11) 0.0333(4) Uani 1 1 d . .
C9 C 0.10120(12) -0.03622(15) -0.08104(11) 0.0318(4) Uani 1 1 d . .
C10 C -0.01481(12) 0.09508(17) -0.14267(11) 0.0335(4) Uani 1 1 d . .
C11 C 0.18646(11) 0.28469(14) -0.00099(10) 0.0272(3) Uani 1 1 d . .
C12 C 0.23094(12) 0.37396(15) -0.06155(10) 0.0295(4) Uani 1 1 d . .
C13 C 0.32453(12) 0.45638(16) 0.08015(11) 0.0352(4) Uani 1 1 d . .
C14 C 0.20714(11) 0.28592(15) 0.09843(10) 0.0277(4) Uani 1 1 d . .
C15 C 0.34124(17) 0.5588(2) -0.07414(14) 0.0565(6) Uani 1 1 d . .
H15A H 0.3279 0.6388 -0.0458 0.085 Uiso 1 1 calc R U
H15B H 0.3131 0.5563 -0.1390 0.085 Uiso 1 1 calc R U
H15C H 0.4125 0.5458 -0.0756 0.085 Uiso 1 1 calc R U
C16 C 0.30415(15) 0.36752(19) 0.23971(11) 0.0471(5) Uani 1 1 d . .
H16A H 0.2450 0.3844 0.2755 0.071 Uiso 1 1 calc R U
H16B H 0.3535 0.4311 0.2532 0.071 Uiso 1 1 calc R U
H16C H 0.3310 0.2876 0.2585 0.071 Uiso 1 1 calc R U
C17 C 0.33985(12) 0.04275(17) 0.04787(12) 0.0367(4) Uani 1 1 d . .
C18 C 0.39704(13) 0.13002(18) 0.00045(14) 0.0454(5) Uani 1 1 d . .
H18 H 0.3769 0.1565 -0.0613 0.054 Uiso 1 1 calc R U
C19 C 0.48320(15) 0.1782(2) 0.04341(17) 0.0609(6) Uani 1 1 d . .
H19 H 0.5218 0.2355 0.0102 0.073 Uiso 1 1 calc R U
C20 C 0.51207(16) 0.1418(3) 0.13481(18) 0.0718(7) Uani 1 1 d . .
H20 H 0.5696 0.1756 0.1643 0.086 Uiso 1 1 calc R U
C21 C 0.45675(17) 0.0559(3) 0.18301(16) 0.0757(8) Uani 1 1 d . .
H21 H 0.4768 0.0315 0.2453 0.091 Uiso 1 1 calc R U
C22 C 0.37062(15) 0.0047(2) 0.13950(14) 0.0594(6) Uani 1 1 d . .
H22 H 0.3338 -0.0550 0.1721 0.071 Uiso 1 1 calc R U
N1 N 0.23825(11) -0.12774(14) -0.01345(11) 0.0444(4) Uani 1 1 d . .
N2 N 0.29572(11) 0.46038(13) -0.01620(9) 0.0351(3) Uani 1 1 d . .
N3 N 0.27816(10) 0.36672(13) 0.13604(9) 0.0308(3) Uani 1 1 d . .
N4 N 0.16085(11) 0.21113(14) 0.15960(10) 0.0362(4) Uani 1 1 d . .
N5 N 0.01627(10) -0.02614(13) -0.13010(9) 0.0359(3) Uani 1 1 d . .
O2 O 0.14449(9) -0.14949(11) -0.06414(9) 0.0441(3) Uani 1 1 d . .
O3 O 0.21766(9) 0.38003(11) -0.15062(7) 0.0399(3) Uani 1 1 d . .
O4 O 0.38625(10) 0.52817(13) 0.11492(9) 0.0548(4) Uani 1 1 d . .
F1 F -0.13321(9) 0.44750(12) -0.17755(9) 0.0666(4) Uani 1 1 d . .
H1N H 0.1808(13) 0.2028(17) 0.2196(14) 0.043(5) Uiso 1 1 d . .
H2N H 0.1085(15) 0.1637(19) 0.1380(14) 0.051(6) Uiso 1 1 d . .

loop_
_atom_site_aniso_label
_atom_site_aniso_U_11
_atom_site_aniso_U_22
_atom_site_aniso_U_33
_atom_site_aniso_U_23
_atom_site_aniso_U_13
_atom_site_aniso_U_12
C1 0.0396(10) 0.0563(13) 0.0388(9) 0.0034(9) -0.0122(8) -0.0116(9)
C2 0.0367(10) 0.0685(15) 0.0471(11) 0.0136(10) -0.0139(8) -0.0034(10)
C3 0.0384(10) 0.0485(12) 0.0463(10) 0.0096(9) 0.0001(8) 0.0110(9)
C4 0.0379(9) 0.0381(11) 0.0362(9) 0.0004(8) -0.0017(7) 0.0007(8)
C5 0.0313(8) 0.0340(9) 0.0224(7) 0.0010(6) -0.0007(6) -0.0023(7)
C6 0.0314(8) 0.0308(9) 0.0193(7) -0.0004(6) 0.0006(6) -0.0034(7)
C7 0.0322(8) 0.0316(9) 0.0217(7) -0.0016(6) -0.0005(6) -0.0039(7)
C8 0.0370(9) 0.0335(10) 0.0293(8) 0.0006(7) 0.0014(7) 0.0021(7)
C9 0.0389(9) 0.0297(9) 0.0268(8) -0.0026(7) 0.0013(7) -0.0039(7)
C10 0.0339(9) 0.0416(11) 0.0250(8) 0.0011(7) -0.0009(6) -0.0078(8)
C11 0.0307(8) 0.0268(9) 0.0239(7) -0.0018(6) -0.0039(6) -0.0003(7)
C12 0.0340(8) 0.0281(9) 0.0263(8) -0.0029(7) -0.0040(6) 0.0019(7)
C13 0.0350(9) 0.0373(10) 0.0329(8) -0.0038(8) -0.0050(7) -0.0050(8)
C14 0.0291(8) 0.0272(9) 0.0264(8) -0.0022(6) -0.0032(6) 0.0030(7)
C15 0.0737(14) 0.0519(13) 0.0436(11) 0.0069(9) -0.0042(10) -0.0279(11)
C16 0.0574(12) 0.0568(13) 0.0262(8) -0.0019(8) -0.0136(8) -0.0107(10)
C17 0.0313(9) 0.0431(11) 0.0356(9) -0.0034(8) -0.0027(7) 0.0083(8)
C18 0.0407(10) 0.0482(12) 0.0469(10) -0.0033(9) -0.0050(8) 0.0010(9)
C19 0.0416(11) 0.0649(15) 0.0755(15) -0.0139(12) -0.0068(10) -0.0046(10)
C20 0.0360(11) 0.105(2) 0.0734(15) -0.0277(15) -0.0128(11) 0.0017(12)
C21 0.0467(13) 0.135(2) 0.0439(11) -0.0022(14) -0.0162(10) 0.0183(15)
C22 0.0403(11) 0.0945(18) 0.0429(10) 0.0117(11) -0.0052(9) 0.0086(11)
N1 0.0454(9) 0.0395(10) 0.0478(9) -0.0008(7) -0.0045(7) 0.0046(7)
N2 0.0428(8) 0.0338(8) 0.0284(7) 0.0007(6) -0.0036(6) -0.0113(6)
N3 0.0342(7) 0.0346(8) 0.0233(6) -0.0030(6) -0.0063(5) -0.0047(6)
N4 0.0418(8) 0.0430(9) 0.0233(7) 0.0034(6) -0.0061(6) -0.0102(7)
N5 0.0401(8) 0.0376(9) 0.0298(7) -0.0035(6) -0.0032(6) -0.0102(7)
O2 0.0520(7) 0.0302(7) 0.0497(7) -0.0049(5) -0.0057(6) -0.0021(6)
O3 0.0556(8) 0.0416(7) 0.0222(6) 0.0008(5) -0.0049(5) -0.0095(6)
O4 0.0592(8) 0.0609(9) 0.0433(7) -0.0025(6) -0.0145(6) -0.0293(7)
F1 0.0547(7) 0.0633(8) 0.0812(9) 0.0108(6) -0.0078(6) 0.0247(6)

loop_
_atom_type_symbol
_atom_type_description
_atom_type_scat_dispersion_real
_atom_type_scat_dispersion_imag
_atom_type_scat_source
C C 0.0033 0.0016 'International Tables Vol C Tables 4.2.6.8 and 6.1.1.4'
H H 0.0000 0.0000 'International Tables Vol C Tables 4.2.6.8 and 6.1.1.4'
N N 0.0061 0.0033 'International Tables Vol C Tables 4.2.6.8 and 6.1.1.4'
O O 0.0106 0.0060 'International Tables Vol C Tables 4.2.6.8 and 6.1.1.4'
F F 0.0171 0.0103 'International Tables Vol C Tables 4.2.6.8 and 6.1.1.4'

loop_
_citation_id
_citation_doi
_citation_year
1 10.1016/j.tetlet.2014.12.088 2015

loop_
_geom_angle_atom_site_label_1
_geom_angle_atom_site_label_2
_geom_angle_atom_site_label_3
_geom_angle
C2 C1 C10 120.66(17)
C2 C1 H1 119.7
C10 C1 H1 119.7
C1 C2 C3 119.15(16)
C1 C2 H2 120.4
C3 C2 H2 120.4
C4 C3 F1 118.81(18)
C4 C3 C2 123.63(18)
F1 C3 C2 117.56(16)
C3 C4 C5 118.77(17)
C3 C4 H4 120.6
C5 C4 H4 120.6
C4 C5 C6 121.49(15)
C4 C5 C10 118.66(14)
C6 C5 C10 119.85(15)
C7 C6 C5 115.25(14)
C7 C6 C11 121.55(13)
C5 C6 C11 123.19(14)
C6 C7 C9 119.21(14)
C6 C7 C8 137.16(14)
C9 C7 C8 103.62(14)
N1 C8 C7 111.06(15)
N1 C8 C17 119.59(15)
C7 C8 C17 129.32(15)
N5 C9 O2 121.25(14)
N5 C9 C7 128.56(16)
O2 C9 C7 110.18(14)
N5 C10 C1 117.51(15)
N5 C10 C5 123.45(14)
C1 C10 C5 119.03(16)
C14 C11 C12 120.30(14)
C14 C11 C6 120.54(13)
C12 C11 C6 118.73(13)
O3 C12 N2 118.45(14)
O3 C12 C11 125.06(14)
N2 C12 C11 116.49(13)
O4 C13 N2 121.91(15)
O4 C13 N3 121.68(14)
N2 C13 N3 116.41(13)
N4 C14 N3 117.83(13)
N4 C14 C11 122.70(14)
N3 C14 C11 119.47(14)
N2 C15 H15A 109.5
N2 C15 H15B 109.5
H15A C15 H15B 109.5
N2 C15 H15C 109.5
H15A C15 H15C 109.5
H15B C15 H15C 109.5
N3 C16 H16A 109.5
N3 C16 H16B 109.5
H16A C16 H16B 109.5
N3 C16 H16C 109.5
H16A C16 H16C 109.5
H16B C16 H16C 109.5
C22 C17 C18 118.82(17)
C22 C17 C8 121.57(17)
C18 C17 C8 119.61(15)
C19 C18 C17 120.87(19)
C19 C18 H18 119.6
C17 C18 H18 119.6
C20 C19 C18 119.9(2)
C20 C19 H19 120.0
C18 C19 H19 120.0
C21 C20 C19 120.2(2)
C21 C20 H20 119.9
C19 C20 H20 119.9
C20 C21 C22 120.3(2)
C20 C21 H21 119.8
C22 C21 H21 119.8
C17 C22 C21 119.8(2)
C17 C22 H22 120.1
C21 C22 H22 120.1
C8 N1 O2 107.79(13)
C13 N2 C12 124.21(13)
C13 N2 C15 116.35(14)
C12 N2 C15 119.36(13)
C14 N3 C13 122.58(12)
C14 N3 C16 120.89(13)
C13 N3 C16 116.41(13)
C14 N4 H1N 122.4(12)
C14 N4 H2N 119.7(12)
H1N N4 H2N 117.8(17)
C9 N5 C10 113.40(14)
C9 O2 N1 107.30(12)

loop_
_geom_bond_atom_site_label_1
_geom_bond_atom_site_label_2
_geom_bond_distance
C1 C2 1.352(3)
C1 C10 1.417(2)
C1 H1 0.9300
C2 C3 1.391(3)
C2 H2 0.9300
C3 C4 1.348(2)
C3 F1 1.359(2)
C4 C5 1.417(2)
C4 H4 0.9300
C5 C6 1.424(2)
C5 C10 1.428(2)
C6 C7 1.386(2)
C6 C11 1.479(2)
C7 C9 1.399(2)
C7 C8 1.444(2)
C8 N1 1.306(2)
C8 C17 1.480(2)
C9 N5 1.304(2)
C9 O2 1.359(2)
C10 N5 1.371(2)
C11 C14 1.392(2)
C11 C12 1.413(2)
C12 O3 1.2392(17)
C12 N2 1.399(2)
C13 O4 1.213(2)
C13 N2 1.374(2)
C13 N3 1.389(2)
C14 N4 1.330(2)
C14 N3 1.3713(19)
C15 N2 1.466(2)
C15 H15A 0.9600
C15 H15B 0.9600
C15 H15C 0.9600
C16 N3 1.4626(19)
C16 H16A 0.9600
C16 H16B 0.9600
C16 H16C 0.9600
C17 C22 1.379(2)
C17 C18 1.383(3)
C18 C19 1.375(3)
C18 H18 0.9300
C19 C20 1.365(3)
C19 H19 0.9300
C20 C21 1.365(4)
C20 H20 0.9300
C21 C22 1.390(3)
C21 H21 0.9300
C22 H22 0.9300
N1 O2 1.4306(18)
N4 H1N 0.867(19)
N4 H2N 0.90(2)

loop_
_geom_torsion_atom_site_label_1
_geom_torsion_atom_site_label_2
_geom_torsion_atom_site_label_3
_geom_torsion_atom_site_label_4
_geom_torsion
C10 C1 C2 C3 -0.6(3)
C1 C2 C3 C4 2.1(3)
C1 C2 C3 F1 -178.33(17)
F1 C3 C4 C5 179.86(15)
C2 C3 C4 C5 -0.6(3)
C3 C4 C5 C6 177.86(15)
C3 C4 C5 C10 -2.3(2)
C4 C5 C6 C7 -179.87(14)
C10 C5 C6 C7 0.3(2)
C4 C5 C6 C11 -1.2(2)
C10 C5 C6 C11 178.97(13)
C5 C6 C7 C9 -4.0(2)
C11 C6 C7 C9 177.35(13)
C5 C6 C7 C8 177.01(17)
C11 C6 C7 C8 -1.7(3)
C6 C7 C8 N1 177.73(17)
C9 C7 C8 N1 -1.40(18)
C6 C7 C8 C17 -4.3(3)
C9 C7 C8 C17 176.54(16)
C6 C7 C9 N5 3.8(2)
C8 C7 C9 N5 -176.89(16)
C6 C7 C9 O2 -177.24(13)
C8 C7 C9 O2 2.08(16)
C2 C1 C10 N5 176.95(16)
C2 C1 C10 C5 -2.2(3)
C4 C5 C10 N5 -175.45(15)
C6 C5 C10 N5 4.4(2)
C4 C5 C10 C1 3.7(2)
C6 C5 C10 C1 -176.49(14)
C7 C6 C11 C14 -60.2(2)
C5 C6 C11 C14 121.26(16)
C7 C6 C11 C12 112.32(17)
C5 C6 C11 C12 -66.3(2)
C14 C11 C12 O3 179.59(15)
C6 C11 C12 O3 7.1(2)
C14 C11 C12 N2 0.4(2)
C6 C11 C12 N2 -172.07(14)
C12 C11 C14 N4 174.09(15)
C6 C11 C14 N4 -13.6(2)
C12 C11 C14 N3 -6.1(2)
C6 C11 C14 N3 166.25(14)
N1 C8 C17 C22 -57.5(2)
C7 C8 C17 C22 124.7(2)
N1 C8 C17 C18 122.57(19)
C7 C8 C17 C18 -55.2(2)
C22 C17 C18 C19 0.1(3)
C8 C17 C18 C19 -179.98(17)
C17 C18 C19 C20 -1.3(3)
C18 C19 C20 C21 1.2(4)
C19 C20 C21 C22 0.0(4)
C18 C17 C22 C21 1.2(3)
C8 C17 C22 C21 -178.73(19)
C20 C21 C22 C17 -1.3(4)
C7 C8 N1 O2 0.22(18)
C17 C8 N1 O2 -177.95(13)
O4 C13 N2 C12 174.81(17)
N3 C13 N2 C12 -6.0(2)
O4 C13 N2 C15 -1.9(3)
N3 C13 N2 C15 177.25(16)
O3 C12 N2 C13 -173.36(15)
C11 C12 N2 C13 5.9(2)
O3 C12 N2 C15 3.3(2)
C11 C12 N2 C15 -177.51(16)
N4 C14 N3 C13 -174.12(15)
C11 C14 N3 C13 6.1(2)
N4 C14 N3 C16 1.9(2)
C11 C14 N3 C16 -177.93(15)
O4 C13 N3 C14 179.02(16)
N2 C13 N3 C14 -0.1(2)
O4 C13 N3 C16 2.8(2)
N2 C13 N3 C16 -176.32(15)
O2 C9 N5 C10 -178.14(14)
C7 C9 N5 C10 0.7(2)
C1 C10 N5 C9 176.10(14)
C5 C10 N5 C9 -4.8(2)
N5 C9 O2 N1 177.03(14)
C7 C9 O2 N1 -2.02(17)
C8 N1 O2 C9 1.10(17)
